data_7715230
loop_
_publ_author_name
'Luff, Martin S.'
'Walther, Luis'
'Finze, Maik'
'Radius, Udo'

_publ_section_title
;
 NHC-ligated nickel(II) cyanoborate complexes and salts.
;
_journal_issue 12
_journal_name_full 'Dalton transactions (Cambridge, England : 2003)'
_journal_page_first 5391
_journal_page_last 5400
_journal_paper_doi 10.1039/d4dt00231h
_journal_volume 53
_journal_year 2024
_chemical_formula_moiety '2(C45 H49 B Cl N7 Ni), 3(C2 H3 N)'
_chemical_formula_sum 'C96 H107 B2 Cl2 N17 Ni2'
_chemical_formula_weight 1708.92
_space_group_crystal_system triclinic
_space_group_IT_number 2
_space_group_name_Hall '-P 1'
_space_group_name_H-M_alt 'P -1'
_atom_sites_solution_hydrogens mixed
_atom_sites_solution_primary dual
_atom_sites_solution_secondary difmap
_audit_creation_method SHELXL-2018/3
_audit_update_record
;
2024-01-24 deposited with the CCDC.	2024-02-21 downloaded from the CCDC.
;
_cell_angle_alpha 88.042(2)
_cell_angle_beta 89.663(2)
_cell_angle_gamma 68.476(2)
_cell_formula_units_Z 1
_cell_length_a 10.6146(2)
_cell_length_b 13.8399(3)
_cell_length_c 17.0596(4)
_cell_measurement_reflns_used 29320
_cell_measurement_temperature 100(2)
_cell_measurement_theta_max 79.7980
_cell_measurement_theta_min 2.6030
_cell_volume 2329.95(9)
_computing_cell_refinement 'CrysAlisPro 1.171.41.93a (Rigaku OD, 2020)'
_computing_data_collection 'CrysAlisPro 1.171.41.93a (Rigaku OD, 2020)'
_computing_data_reduction 'CrysAlisPro 1.171.41.93a (Rigaku OD, 2020)'
_computing_molecular_graphics 'ShelXLe (Huebschle et all, 2011)'
_computing_publication_material 'SHELXL-2014/6 (Sheldrick, 2014)'
_computing_structure_refinement 'SHELXL-2018/3 (Sheldrick, 2018)'
_computing_structure_solution 'SHELXT 2014/5 (Sheldrick, 2014)'
_diffrn_ambient_temperature 100(2)
_diffrn_detector_area_resol_mean 10.000
_diffrn_measured_fraction_theta_full 0.997
_diffrn_measured_fraction_theta_max 0.972
_diffrn_measurement_device_type 'XtaLAB Synergy, Dualflex, HyPix'
_diffrn_measurement_method '\w scans'
_diffrn_radiation_type CuK\a
_diffrn_radiation_wavelength 1.54184
_diffrn_reflns_av_R_equivalents 0.0414
_diffrn_reflns_av_unetI/netI 0.0321
_diffrn_reflns_Laue_measured_fraction_full 0.997
_diffrn_reflns_Laue_measured_fraction_max 0.972
_diffrn_reflns_limit_h_max 13
_diffrn_reflns_limit_h_min -13
_diffrn_reflns_limit_k_max 17
_diffrn_reflns_limit_k_min -14
_diffrn_reflns_limit_l_max 21
_diffrn_reflns_limit_l_min -21
_diffrn_reflns_number 46421
_diffrn_reflns_point_group_measured_fraction_full 0.997
_diffrn_reflns_point_group_measured_fraction_max 0.972
_diffrn_reflns_theta_full 72.000
_diffrn_reflns_theta_max 80.150
_diffrn_reflns_theta_min 2.592
_diffrn_source 'micro-focus sealed X-ray tube'
_exptl_absorpt_coefficient_mu 1.447
_exptl_absorpt_correction_T_max 1.00000
_exptl_absorpt_correction_T_min 0.68598
_exptl_absorpt_correction_type multi-scan
_exptl_absorpt_process_details
;
CrysAlisPro 1.171.41.92a (Rigaku Oxford Diffraction, 2020)
Empirical absorption correction using spherical harmonics,
implemented in SCALE3 ABSPACK scaling algorithm.
;
_exptl_crystal_colour yellow
_exptl_crystal_density_diffrn 1.218
_exptl_crystal_description block
_exptl_crystal_F_000 902
_exptl_crystal_size_max 0.170
_exptl_crystal_size_mid 0.130
_exptl_crystal_size_min 0.110
_refine_diff_density_max 0.568
_refine_diff_density_min -0.621
_refine_diff_density_rms 0.056
_refine_ls_extinction_method none
_refine_ls_goodness_of_fit_ref 1.072
_refine_ls_hydrogen_treatment mixed
_refine_ls_matrix_type full
_refine_ls_number_parameters 598
_refine_ls_number_reflns 9905
_refine_ls_number_restraints 93
_refine_ls_restrained_S_all 1.081
_refine_ls_R_factor_all 0.0458
_refine_ls_R_factor_gt 0.0419
_refine_ls_shift/su_max 0.002
_refine_ls_shift/su_mean 0.000
_refine_ls_structure_factor_coef Fsqd
_refine_ls_weighting_details 'w=1/[\s^2^(Fo^2^)+(0.0577P)^2^+1.3990P] where P=(Fo^2^+2Fc^2^)/3'
_refine_ls_weighting_scheme calc
_refine_ls_wR_factor_gt 0.1132
_refine_ls_wR_factor_ref 0.1162
_reflns_Friedel_coverage 0.000
_reflns_number_gt 8916
_reflns_number_total 9905
_reflns_threshold_expression 'I > 2\s(I)'
_cod_data_source_file d4dt00231h2.cif
_cod_data_source_block Compound_trans_6c
_cod_depositor_comments 'Adding full bibliography for 7715213--7715230.cif.'
_cod_database_code 7715230
_shelx_shelxl_version_number 2018/3
_shelx_space_group_comment
;
The symmetry employed for this shelxl refinement is uniquely defined
by the following loop, which should always be used as a source of
symmetry information in preference to the above space-group names.
They are only intended as comments.
;
_shelx_estimated_absorpt_t_min 0.791
_shelx_estimated_absorpt_t_max 0.857

loop_
_space_group_symop_operation_xyz
'x, y, z'
'-x, -y, -z'

loop_
_atom_site_label
_atom_site_type_symbol
_atom_site_fract_x
_atom_site_fract_y
_atom_site_fract_z
_atom_site_U_iso_or_equiv
_atom_site_adp_type
_atom_site_occupancy
_atom_site_site_symmetry_order
_atom_site_calc_flag
_atom_site_refinement_flags_posn
_atom_site_refinement_flags_adp
_atom_site_refinement_flags_occupancy
_atom_site_disorder_assembly
_atom_site_disorder_group
Ni1_1 Ni 0.31454(2) 0.80179(2) 0.78850(2) 0.01461(8) Uani 1 1 d . . . . .
F2_1 Cl 0.29403(4) 0.82388(3) 0.91273(2) 0.02681(10) Uani 1 1 d . . . . .
C1_2 C 0.44129(15) 0.87217(12) 0.78951(9) 0.0165(3) Uani 1 1 d . . . . .
N2_2 N 0.56140(13) 0.84567(10) 0.82764(8) 0.0179(3) Uani 1 1 d . . . . .
C3_2 C 0.61327(16) 0.92417(13) 0.81919(10) 0.0230(3) Uani 1 1 d . . . . .
H3_2 H 0.696004 0.923674 0.840498 0.028 Uiso 1 1 calc R U . . .
C4_2 C 0.52410(16) 1.00087(13) 0.77517(10) 0.0238(3) Uani 1 1 d . . . . .
H4_2 H 0.531536 1.064990 0.759218 0.029 Uiso 1 1 calc R U . . .
N5_2 N 0.41891(13) 0.96810(10) 0.75752(8) 0.0183(3) Uani 1 1 d . . . . .
C6_2 C 0.63721(15) 0.74591(12) 0.86493(10) 0.0188(3) Uani 1 1 d . . . . .
C7_2 C 0.69846(15) 0.66135(12) 0.81721(10) 0.0200(3) Uani 1 1 d . . . . .
C8_2 C 0.77672(16) 0.56691(13) 0.85374(10) 0.0224(3) Uani 1 1 d . . . . .
H8_2 H 0.820220 0.508633 0.822415 0.027 Uiso 1 1 calc R U . . .
C9_2 C 0.79299(16) 0.55552(13) 0.93497(11) 0.0250(3) Uani 1 1 d . . . . .
C10_2 C 0.73341(17) 0.64190(14) 0.97992(10) 0.0257(3) Uani 1 1 d . . . . .
H10_2 H 0.745768 0.634838 1.035224 0.031 Uiso 1 1 calc R U . . .
C11_2 C 0.65567(16) 0.73914(13) 0.94651(10) 0.0223(3) Uani 1 1 d . . . . .
C12_2 C 0.68786(17) 0.66998(14) 0.72915(10) 0.0263(3) Uani 1 1 d . . . . .
H12A_2 H 0.764149 0.613931 0.706658 0.039 Uiso 1 1 calc R U . . .
H12B_2 H 0.689900 0.737283 0.710841 0.039 Uiso 1 1 calc R U . . .
H12C_2 H 0.602642 0.664354 0.712586 0.039 Uiso 1 1 calc R U . . .
C13_2 C 0.8734(2) 0.44969(15) 0.97130(12) 0.0348(4) Uani 1 1 d . . . . .
H13A_2 H 0.816259 0.407936 0.974860 0.052 Uiso 1 1 calc R U . . .
H13B_2 H 0.903904 0.457743 1.023946 0.052 Uiso 1 1 calc R U . . .
H13C_2 H 0.952277 0.414784 0.938645 0.052 Uiso 1 1 calc R U . . .
C14_2 C 0.59627(18) 0.83227(15) 0.99692(11) 0.0290(4) Uani 1 1 d . . . . .
H14A_2 H 0.647124 0.878312 0.989240 0.043 Uiso 1 1 calc R U . . .
H14B_2 H 0.601792 0.809184 1.052174 0.043 Uiso 1 1 calc R U . . .
H14C_2 H 0.501267 0.869880 0.982122 0.043 Uiso 1 1 calc R U . . .
C15_2 C 0.31210(15) 1.02166(12) 0.70203(9) 0.0181(3) Uani 1 1 d . . . . .
C16_2 C 0.18398(16) 1.08265(12) 0.72842(10) 0.0199(3) Uani 1 1 d . . . . .
C17_2 C 0.08490(16) 1.13157(13) 0.67140(10) 0.0228(3) Uani 1 1 d . . . . .
H17_2 H -0.003409 1.173666 0.687679 0.027 Uiso 1 1 calc R U . . .
C18_2 C 0.11155(17) 1.12055(13) 0.59170(10) 0.0252(3) Uani 1 1 d . . . . .
C19_2 C 0.24232(17) 1.06047(13) 0.56814(10) 0.0226(3) Uani 1 1 d . . . . .
H19_2 H 0.261717 1.053585 0.513728 0.027 Uiso 1 1 calc R U . . .
C20_2 C 0.34475(16) 1.01052(12) 0.62221(10) 0.0197(3) Uani 1 1 d . . . . .
C21_2 C 0.15267(17) 1.09631(14) 0.81451(10) 0.0246(3) Uani 1 1 d . . . . .
H21A_2 H 0.065245 1.153068 0.821038 0.037 Uiso 1 1 calc R U . . .
H21B_2 H 0.223801 1.112921 0.840664 0.037 Uiso 1 1 calc R U . . .
H21C_2 H 0.148586 1.031827 0.837824 0.037 Uiso 1 1 calc R U . . .
C22_2 C 0.0015(2) 1.17115(19) 0.53137(12) 0.0416(5) Uani 1 1 d . . . . .
H22A_2 H 0.038098 1.200225 0.487650 0.062 Uiso 1 1 calc R U . . .
H22B_2 H -0.073117 1.226901 0.555451 0.062 Uiso 1 1 calc R U . . .
H22C_2 H -0.032049 1.119170 0.511862 0.062 Uiso 1 1 calc R U . . .
C23_2 C 0.48646(16) 0.94727(13) 0.59657(10) 0.0225(3) Uani 1 1 d . . . . .
H23A_2 H 0.485023 0.930571 0.541301 0.034 Uiso 1 1 calc R U . . .
H23B_2 H 0.521683 0.882778 0.628671 0.034 Uiso 1 1 calc R U . . .
H23C_2 H 0.544801 0.987340 0.603085 0.034 Uiso 1 1 calc R U . . .
C1_3 C 0.18630(15) 0.73252(12) 0.79668(9) 0.0164(3) Uani 1 1 d . . . . .
N2_3 N 0.05577(12) 0.77026(10) 0.82012(8) 0.0169(3) Uani 1 1 d . . . . .
C3_3 C 0.00390(16) 0.69167(13) 0.82656(10) 0.0211(3) Uani 1 1 d . . . . .
H3_3 H -0.085239 0.699056 0.841941 0.025 Uiso 1 1 calc R U . . .
C4_3 C 0.10369(16) 0.60322(13) 0.80692(10) 0.0224(3) Uani 1 1 d . . . . .
H4_3 H 0.099119 0.535996 0.805841 0.027 Uiso 1 1 calc R U . . .
N5_3 N 0.21501(13) 0.62967(10) 0.78848(8) 0.0178(3) Uani 1 1 d . . . . .
C6_3 C -0.02586(14) 0.87772(12) 0.83230(9) 0.0171(3) Uani 1 1 d . . . . .
C7_3 C -0.06486(15) 0.90896(12) 0.90882(9) 0.0185(3) Uani 1 1 d . . . . .
C8_3 C -0.14819(16) 1.01218(13) 0.91883(10) 0.0217(3) Uani 1 1 d . . . . .
H8_3 H -0.174541 1.035501 0.970259 0.026 Uiso 1 1 calc R U . . .
C9_3 C -0.19394(16) 1.08227(13) 0.85486(11) 0.0233(3) Uani 1 1 d . . . . .
C10_3 C -0.15631(16) 1.04730(13) 0.77981(10) 0.0227(3) Uani 1 1 d . . . . .
H10_3 H -0.189196 1.094249 0.736137 0.027 Uiso 1 1 calc R U . . .
C11_3 C -0.07140(15) 0.94494(13) 0.76680(9) 0.0199(3) Uani 1 1 d . . . . .
C12_3 C -0.02238(16) 0.83372(13) 0.97852(10) 0.0226(3) Uani 1 1 d . . . . .
H12A_3 H -0.077673 0.790452 0.980417 0.034 Uiso 1 1 calc R U . . .
H12B_3 H -0.035172 0.872522 1.026789 0.034 Uiso 1 1 calc R U . . .
H12C_3 H 0.073289 0.789325 0.973597 0.034 Uiso 1 1 calc R U . . .
C13_3 C -0.2831(2) 1.19408(14) 0.86746(12) 0.0341(4) Uani 1 1 d . . . . .
H13A_3 H -0.348290 1.219605 0.824065 0.051 Uiso 1 1 calc R U . . .
H13B_3 H -0.226943 1.236524 0.869533 0.051 Uiso 1 1 calc R U . . .
H13C_3 H -0.331943 1.198642 0.916968 0.051 Uiso 1 1 calc R U . . .
C14_3 C -0.03520(18) 0.90964(14) 0.68418(10) 0.0273(4) Uani 1 1 d . . . . .
H14A_3 H -0.101037 0.957717 0.647394 0.041 Uiso 1 1 calc R U . . .
H14B_3 H -0.036644 0.839668 0.679548 0.041 Uiso 1 1 calc R U . . .
H14C_3 H 0.055598 0.908598 0.671933 0.041 Uiso 1 1 calc R U . . .
C15_3 C 0.34158(16) 0.55885(12) 0.75909(10) 0.0193(3) Uani 1 1 d . . . . .
C16_3 C 0.34692(17) 0.53540(12) 0.67970(10) 0.0218(3) Uani 1 1 d . . . . .
C17_3 C 0.47123(18) 0.47273(13) 0.65000(11) 0.0255(3) Uani 1 1 d . . . . .
H17_3 H 0.478102 0.457183 0.595963 0.031 Uiso 1 1 calc R U . . .
C18_3 C 0.58641(17) 0.43206(13) 0.69798(11) 0.0263(4) Uani 1 1 d . . . . .
C19_3 C 0.57379(17) 0.45334(12) 0.77724(11) 0.0235(3) Uani 1 1 d . . . . .
H19_3 H 0.650791 0.423329 0.810492 0.028 Uiso 1 1 calc R U . . .
C20_3 C 0.45228(16) 0.51710(12) 0.80969(10) 0.0210(3) Uani 1 1 d . . . . .
C21_3 C 0.22202(18) 0.57578(14) 0.62846(10) 0.0262(3) Uani 1 1 d . . . . .
H21A_3 H 0.185848 0.651936 0.627427 0.039 Uiso 1 1 calc R U . . .
H21B_3 H 0.153596 0.550124 0.649538 0.039 Uiso 1 1 calc R U . . .
H21C_3 H 0.245388 0.551548 0.575079 0.039 Uiso 1 1 calc R U . . .
C22_3 C 0.7209(2) 0.36609(16) 0.66437(13) 0.0388(5) Uani 1 1 d . . . . .
H22A_3 H 0.736449 0.398973 0.615393 0.058 Uiso 1 1 calc R U . . .
H22B_3 H 0.720359 0.297061 0.653845 0.058 Uiso 1 1 calc R U . . .
H22C_3 H 0.793239 0.359310 0.702024 0.058 Uiso 1 1 calc R U . . .
C23_3 C 0.44358(18) 0.53652(15) 0.89618(10) 0.0274(4) Uani 1 1 d . . . . .
H23A_3 H 0.427054 0.609931 0.904251 0.041 Uiso 1 1 calc R U . . .
H23B_3 H 0.528911 0.493107 0.921837 0.041 Uiso 1 1 calc R U . . .
H23C_3 H 0.369100 0.519183 0.918771 0.041 Uiso 1 1 calc R U . . .
B1_4 B 0.4093(2) 0.72082(15) 0.53101(11) 0.0254(4) Uani 1 1 d . . . . .
H1_4 H 0.361(2) 0.6649(18) 0.5169(14) 0.038 Uiso 1 1 d . U . . .
C2_4 C 0.36340(16) 0.76024(12) 0.61732(10) 0.0208(3) Uani 1 1 d . . . . .
N3_4 N 0.33750(13) 0.78004(10) 0.68137(8) 0.0181(3) Uani 1 1 d . . . . .
C4_4 C 0.5689(2) 0.66425(16) 0.53089(11) 0.0355(4) Uani 1 1 d . . . . .
N5_4 N 0.6833(2) 0.62067(18) 0.52909(11) 0.0549(6) Uani 1 1 d . . . . .
C6_4 C 0.36338(18) 0.81207(14) 0.46585(10) 0.0246(3) Uani 1 1 d . . . . .
N7_4 N 0.33205(18) 0.87312(13) 0.41544(10) 0.0345(4) Uani 1 1 d . . . . .
N1_51 N 0.1743(9) 0.3479(4) 0.7925(3) 0.0804(18) Uani 0.429(5) 1 d D U P A 1
C2_51 C 0.2264(9) 0.3214(5) 0.7345(3) 0.0583(14) Uani 0.429(5) 1 d D U P A 1
C3_51 C 0.3079(14) 0.2866(15) 0.6650(5) 0.050(2) Uani 0.429(5) 1 d D U P A 1
H3A_51 H 0.308220 0.218242 0.651377 0.076 Uiso 0.429(5) 1 calc R U P A 1
H3B_51 H 0.400860 0.281470 0.675382 0.076 Uiso 0.429(5) 1 calc R U P A 1
H3C_51 H 0.269606 0.336449 0.621281 0.076 Uiso 0.429(5) 1 calc R U P A 1
N1_52 N 0.3090(7) 0.3132(4) 0.8130(2) 0.0736(14) Uani 0.571(5) 1 d D U P A 2
C2_52 C 0.3170(6) 0.2974(3) 0.7479(2) 0.0479(10) Uani 0.571(5) 1 d D U P A 2
C3_52 C 0.3337(8) 0.2740(10) 0.6653(3) 0.0357(14) Uani 0.571(5) 1 d D U P A 2
H3A_52 H 0.313041 0.338683 0.633953 0.054 Uiso 0.571(5) 1 calc R U P A 2
H3B_52 H 0.271930 0.239604 0.650434 0.054 Uiso 0.571(5) 1 calc R U P A 2
H3C_52 H 0.427314 0.227990 0.655902 0.054 Uiso 0.571(5) 1 calc R U P A 2
N1_61 N 0.9977(4) 0.5722(4) 0.3029(3) 0.0627(13) Uani 0.5 1 d D . P B -5
C2_61 C 1.0013(4) 0.5654(4) 0.3695(3) 0.0515(13) Uani 0.5 1 d D . P B -5
C3_61 C 1.0034(5) 0.5563(5) 0.4545(3) 0.0683(17) Uani 0.5 1 d D . P B -5
H3A_61 H 1.052376 0.597519 0.475638 0.102 Uiso 0.5 1 calc R U P B -5
H3B_61 H 1.048944 0.483198 0.471162 0.102 Uiso 0.5 1 calc R U P B -5
H3C_61 H 0.910346 0.581864 0.474055 0.102 Uiso 0.5 1 calc R U P B -5

loop_
_atom_site_aniso_label
_atom_site_aniso_U_11
_atom_site_aniso_U_22
_atom_site_aniso_U_33
_atom_site_aniso_U_23
_atom_site_aniso_U_13
_atom_site_aniso_U_12
Ni1_1 0.01317(13) 0.01696(14) 0.01539(14) -0.00069(10) -0.00011(10) -0.00749(10)
F2_1 0.02449(19) 0.0353(2) 0.0244(2) -0.00433(16) 0.00204(15) -0.01521(16)
C1_2 0.0140(6) 0.0185(7) 0.0172(7) -0.0015(5) 0.0015(5) -0.0062(5)
N2_2 0.0140(6) 0.0185(6) 0.0226(7) 0.0009(5) -0.0028(5) -0.0078(5)
C3_2 0.0180(7) 0.0240(8) 0.0307(9) 0.0019(6) -0.0035(6) -0.0121(6)
C4_2 0.0199(7) 0.0228(8) 0.0327(9) 0.0023(7) -0.0029(7) -0.0129(6)
N5_2 0.0159(6) 0.0183(6) 0.0225(7) 0.0019(5) -0.0018(5) -0.0083(5)
C6_2 0.0131(6) 0.0204(7) 0.0240(8) 0.0030(6) -0.0032(6) -0.0078(6)
C7_2 0.0148(7) 0.0222(8) 0.0247(8) 0.0013(6) -0.0019(6) -0.0089(6)
C8_2 0.0168(7) 0.0216(8) 0.0302(9) 0.0025(6) -0.0031(6) -0.0090(6)
C9_2 0.0182(7) 0.0265(8) 0.0317(9) 0.0084(7) -0.0059(6) -0.0107(6)
C10_2 0.0218(8) 0.0339(9) 0.0230(8) 0.0063(7) -0.0056(6) -0.0125(7)
C11_2 0.0169(7) 0.0289(8) 0.0235(8) 0.0009(6) -0.0027(6) -0.0112(6)
C12_2 0.0234(8) 0.0261(8) 0.0251(8) -0.0008(7) -0.0010(7) -0.0040(7)
C13_2 0.0308(9) 0.0306(9) 0.0393(11) 0.0143(8) -0.0086(8) -0.0082(8)
C14_2 0.0267(8) 0.0357(9) 0.0250(8) -0.0043(7) -0.0046(7) -0.0116(7)
C15_2 0.0160(7) 0.0164(7) 0.0232(8) 0.0022(6) -0.0020(6) -0.0078(6)
C16_2 0.0188(7) 0.0183(7) 0.0238(8) 0.0006(6) 0.0003(6) -0.0083(6)
C17_2 0.0164(7) 0.0221(8) 0.0269(8) 0.0010(6) 0.0013(6) -0.0037(6)
C18_2 0.0197(7) 0.0254(8) 0.0270(9) 0.0033(7) -0.0033(6) -0.0045(6)
C19_2 0.0228(8) 0.0225(8) 0.0213(8) 0.0008(6) 0.0014(6) -0.0070(6)
C20_2 0.0176(7) 0.0170(7) 0.0254(8) 0.0009(6) 0.0011(6) -0.0074(6)
C21_2 0.0210(8) 0.0274(8) 0.0233(8) -0.0008(6) 0.0012(6) -0.0065(6)
C22_2 0.0269(9) 0.0555(13) 0.0275(10) 0.0032(9) -0.0044(8) 0.0023(9)
C23_2 0.0198(7) 0.0216(8) 0.0254(8) 0.0015(6) 0.0031(6) -0.0069(6)
C1_3 0.0154(7) 0.0189(7) 0.0154(7) -0.0002(5) -0.0010(5) -0.0071(6)
N2_3 0.0140(6) 0.0189(6) 0.0192(6) 0.0000(5) -0.0003(5) -0.0078(5)
C3_3 0.0179(7) 0.0239(8) 0.0251(8) 0.0011(6) -0.0014(6) -0.0120(6)
C4_3 0.0216(8) 0.0223(8) 0.0277(8) 0.0008(6) -0.0017(6) -0.0134(6)
N5_3 0.0167(6) 0.0173(6) 0.0215(6) -0.0010(5) -0.0007(5) -0.0085(5)
C6_3 0.0120(6) 0.0192(7) 0.0212(7) 0.0006(6) -0.0013(5) -0.0070(6)
C7_3 0.0133(6) 0.0224(7) 0.0215(8) -0.0006(6) -0.0008(6) -0.0084(6)
C8_3 0.0181(7) 0.0241(8) 0.0239(8) -0.0044(6) 0.0014(6) -0.0088(6)
C9_3 0.0177(7) 0.0205(8) 0.0319(9) -0.0004(6) 0.0000(6) -0.0073(6)
C10_3 0.0182(7) 0.0229(8) 0.0273(8) 0.0056(6) -0.0028(6) -0.0084(6)
C11_3 0.0156(7) 0.0239(8) 0.0215(8) 0.0018(6) -0.0018(6) -0.0091(6)
C12_3 0.0209(7) 0.0265(8) 0.0195(8) 0.0007(6) -0.0001(6) -0.0077(6)
C13_3 0.0337(10) 0.0218(9) 0.0401(11) 0.0005(7) 0.0024(8) -0.0024(7)
C14_3 0.0275(8) 0.0316(9) 0.0200(8) 0.0034(7) -0.0029(7) -0.0080(7)
C15_3 0.0183(7) 0.0154(7) 0.0255(8) -0.0007(6) 0.0000(6) -0.0076(6)
C16_3 0.0238(8) 0.0176(7) 0.0251(8) -0.0020(6) -0.0029(6) -0.0086(6)
C17_3 0.0279(8) 0.0209(8) 0.0271(8) -0.0081(6) 0.0016(7) -0.0076(7)
C18_3 0.0225(8) 0.0184(7) 0.0365(10) -0.0074(7) 0.0009(7) -0.0053(6)
C19_3 0.0203(7) 0.0173(7) 0.0326(9) 0.0001(6) -0.0048(7) -0.0064(6)
C20_3 0.0222(7) 0.0168(7) 0.0260(8) 0.0020(6) -0.0024(6) -0.0095(6)
C21_3 0.0269(8) 0.0253(8) 0.0263(8) -0.0041(7) -0.0043(7) -0.0090(7)
C22_3 0.0269(9) 0.0359(10) 0.0456(12) -0.0156(9) 0.0016(8) -0.0011(8)
C23_3 0.0239(8) 0.0329(9) 0.0246(8) 0.0026(7) -0.0032(7) -0.0095(7)
B1_4 0.0297(10) 0.0256(9) 0.0196(9) -0.0019(7) 0.0015(7) -0.0086(8)
C2_4 0.0207(7) 0.0196(7) 0.0223(8) 0.0000(6) -0.0013(6) -0.0077(6)
N3_4 0.0160(6) 0.0182(6) 0.0224(7) 0.0006(5) -0.0006(5) -0.0088(5)
C4_4 0.0353(10) 0.0416(11) 0.0185(8) -0.0047(7) 0.0024(7) -0.0009(8)
N5_4 0.0398(11) 0.0711(14) 0.0303(9) -0.0075(9) 0.0013(8) 0.0080(10)
C6_4 0.0263(8) 0.0293(8) 0.0198(8) -0.0040(7) 0.0000(6) -0.0119(7)
N7_4 0.0428(9) 0.0353(9) 0.0275(8) 0.0014(7) -0.0050(7) -0.0168(7)
N1_51 0.141(5) 0.040(3) 0.067(3) -0.018(2) 0.044(3) -0.040(3)
C2_51 0.100(3) 0.031(2) 0.053(2) -0.0090(19) 0.022(2) -0.034(3)
C3_51 0.082(5) 0.027(4) 0.049(3) -0.007(3) 0.018(3) -0.028(4)
N1_52 0.125(4) 0.060(2) 0.0418(18) -0.0041(17) 0.010(2) -0.042(3)
C2_52 0.083(3) 0.0323(19) 0.0379(16) -0.0011(14) 0.0083(19) -0.032(2)
C3_52 0.046(3) 0.028(3) 0.035(2) -0.0027(18) 0.0093(17) -0.017(2)
N1_61 0.039(2) 0.056(3) 0.097(4) -0.029(3) 0.012(2) -0.021(2)
C2_61 0.0251(19) 0.047(3) 0.087(4) -0.031(3) 0.006(2) -0.0159(18)
C3_61 0.026(2) 0.088(4) 0.086(4) -0.032(3) -0.004(2) -0.012(2)

loop_
_atom_type_symbol
_atom_type_description
_atom_type_scat_dispersion_real
_atom_type_scat_dispersion_imag
_atom_type_scat_source
C C 0.0181 0.0091 'International Tables Vol C Tables 4.2.6.8 and 6.1.1.4'
H H 0.0000 0.0000 'International Tables Vol C Tables 4.2.6.8 and 6.1.1.4'
B B 0.0090 0.0039 'International Tables Vol C Tables 4.2.6.8 and 6.1.1.4'
N N 0.0311 0.0180 'International Tables Vol C Tables 4.2.6.8 and 6.1.1.4'
Cl Cl 0.3639 0.7018 'International Tables Vol C Tables 4.2.6.8 and 6.1.1.4'
Ni Ni -3.0029 0.5091 'International Tables Vol C Tables 4.2.6.8 and 6.1.1.4'

loop_
_geom_angle_atom_site_label_1
_geom_angle_atom_site_label_2
_geom_angle_atom_site_label_3
_geom_angle
_geom_angle_site_symmetry_1
_geom_angle_site_symmetry_3
_geom_angle_publ_flag
N3_4 Ni1_1 C1_2 92.13(6) . . ?
N3_4 Ni1_1 C1_3 92.54(6) . . ?
C1_2 Ni1_1 C1_3 175.32(6) . . ?
N3_4 Ni1_1 F2_1 178.33(4) . . ?
C1_2 Ni1_1 F2_1 87.21(5) . . ?
C1_3 Ni1_1 F2_1 88.10(5) . . ?
N2_2 C1_2 N5_2 104.53(13) . . ?
N2_2 C1_2 Ni1_1 129.75(11) . . ?
N5_2 C1_2 Ni1_1 125.35(11) . . ?
C1_2 N2_2 C3_2 110.88(13) . . ?
C1_2 N2_2 C6_2 126.39(13) . . ?
C3_2 N2_2 C6_2 122.35(13) . . ?
C4_2 C3_2 N2_2 106.91(14) . . ?
C4_2 C3_2 H3_2 126.5 . . ?
N2_2 C3_2 H3_2 126.5 . . ?
C3_2 C4_2 N5_2 106.56(14) . . ?
C3_2 C4_2 H4_2 126.7 . . ?
N5_2 C4_2 H4_2 126.7 . . ?
C1_2 N5_2 C4_2 111.12(13) . . ?
C1_2 N5_2 C15_2 124.30(13) . . ?
C4_2 N5_2 C15_2 123.84(13) . . ?
C7_2 C6_2 C11_2 122.42(15) . . ?
C7_2 C6_2 N2_2 118.28(14) . . ?
C11_2 C6_2 N2_2 119.10(14) . . ?
C8_2 C7_2 C6_2 117.64(15) . . ?
C8_2 C7_2 C12_2 119.55(15) . . ?
C6_2 C7_2 C12_2 122.76(14) . . ?
C7_2 C8_2 C9_2 121.84(16) . . ?
C7_2 C8_2 H8_2 119.1 . . ?
C9_2 C8_2 H8_2 119.1 . . ?
C10_2 C9_2 C8_2 118.64(15) . . ?
C10_2 C9_2 C13_2 122.10(17) . . ?
C8_2 C9_2 C13_2 119.26(17) . . ?
C9_2 C10_2 C11_2 122.11(16) . . ?
C9_2 C10_2 H10_2 118.9 . . ?
C11_2 C10_2 H10_2 118.9 . . ?
C10_2 C11_2 C6_2 117.25(16) . . ?
C10_2 C11_2 C14_2 120.69(16) . . ?
C6_2 C11_2 C14_2 122.05(15) . . ?
C7_2 C12_2 H12A_2 109.5 . . ?
C7_2 C12_2 H12B_2 109.5 . . ?
H12A_2 C12_2 H12B_2 109.5 . . ?
C7_2 C12_2 H12C_2 109.5 . . ?
H12A_2 C12_2 H12C_2 109.5 . . ?
H12B_2 C12_2 H12C_2 109.5 . . ?
C9_2 C13_2 H13A_2 109.5 . . ?
C9_2 C13_2 H13B_2 109.5 . . ?
H13A_2 C13_2 H13B_2 109.5 . . ?
C9_2 C13_2 H13C_2 109.5 . . ?
H13A_2 C13_2 H13C_2 109.5 . . ?
H13B_2 C13_2 H13C_2 109.5 . . ?
C11_2 C14_2 H14A_2 109.5 . . ?
C11_2 C14_2 H14B_2 109.5 . . ?
H14A_2 C14_2 H14B_2 109.5 . . ?
C11_2 C14_2 H14C_2 109.5 . . ?
H14A_2 C14_2 H14C_2 109.5 . . ?
H14B_2 C14_2 H14C_2 109.5 . . ?
C16_2 C15_2 C20_2 122.85(14) . . ?
C16_2 C15_2 N5_2 120.15(14) . . ?
C20_2 C15_2 N5_2 116.99(13) . . ?
C15_2 C16_2 C17_2 117.11(15) . . ?
C15_2 C16_2 C21_2 121.86(14) . . ?
C17_2 C16_2 C21_2 121.03(14) . . ?
C18_2 C17_2 C16_2 122.07(15) . . ?
C18_2 C17_2 H17_2 119.0 . . ?
C16_2 C17_2 H17_2 119.0 . . ?
C17_2 C18_2 C19_2 118.68(15) . . ?
C17_2 C18_2 C22_2 121.01(16) . . ?
C19_2 C18_2 C22_2 120.31(16) . . ?
C20_2 C19_2 C18_2 121.68(16) . . ?
C20_2 C19_2 H19_2 119.2 . . ?
C18_2 C19_2 H19_2 119.2 . . ?
C19_2 C20_2 C15_2 117.57(14) . . ?
C19_2 C20_2 C23_2 121.54(15) . . ?
C15_2 C20_2 C23_2 120.89(14) . . ?
C16_2 C21_2 H21A_2 109.5 . . ?
C16_2 C21_2 H21B_2 109.5 . . ?
H21A_2 C21_2 H21B_2 109.5 . . ?
C16_2 C21_2 H21C_2 109.5 . . ?
H21A_2 C21_2 H21C_2 109.5 . . ?
H21B_2 C21_2 H21C_2 109.5 . . ?
C18_2 C22_2 H22A_2 109.5 . . ?
C18_2 C22_2 H22B_2 109.5 . . ?
H22A_2 C22_2 H22B_2 109.5 . . ?
C18_2 C22_2 H22C_2 109.5 . . ?
H22A_2 C22_2 H22C_2 109.5 . . ?
H22B_2 C22_2 H22C_2 109.5 . . ?
C20_2 C23_2 H23A_2 109.5 . . ?
C20_2 C23_2 H23B_2 109.5 . . ?
H23A_2 C23_2 H23B_2 109.5 . . ?
C20_2 C23_2 H23C_2 109.5 . . ?
H23A_2 C23_2 H23C_2 109.5 . . ?
H23B_2 C23_2 H23C_2 109.5 . . ?
N2_3 C1_3 N5_3 104.54(13) . . ?
N2_3 C1_3 Ni1_1 129.20(11) . . ?
N5_3 C1_3 Ni1_1 125.85(11) . . ?
C1_3 N2_3 C3_3 110.93(13) . . ?
C1_3 N2_3 C6_3 126.45(13) . . ?
C3_3 N2_3 C6_3 122.50(13) . . ?
C4_3 C3_3 N2_3 107.01(14) . . ?
C4_3 C3_3 H3_3 126.5 . . ?
N2_3 C3_3 H3_3 126.5 . . ?
C3_3 C4_3 N5_3 106.32(14) . . ?
C3_3 C4_3 H4_3 126.8 . . ?
N5_3 C4_3 H4_3 126.8 . . ?
C1_3 N5_3 C4_3 111.21(13) . . ?
C1_3 N5_3 C15_3 123.98(13) . . ?
C4_3 N5_3 C15_3 124.67(13) . . ?
C11_3 C6_3 C7_3 122.44(14) . . ?
C11_3 C6_3 N2_3 118.63(14) . . ?
C7_3 C6_3 N2_3 118.75(14) . . ?
C8_3 C7_3 C6_3 117.74(15) . . ?
C8_3 C7_3 C12_3 120.37(15) . . ?
C6_3 C7_3 C12_3 121.87(14) . . ?
C7_3 C8_3 C9_3 121.48(15) . . ?
C7_3 C8_3 H8_3 119.3 . . ?
C9_3 C8_3 H8_3 119.3 . . ?
C10_3 C9_3 C8_3 118.92(15) . . ?
C10_3 C9_3 C13_3 120.71(16) . . ?
C8_3 C9_3 C13_3 120.37(16) . . ?
C9_3 C10_3 C11_3 121.75(15) . . ?
C9_3 C10_3 H10_3 119.1 . . ?
C11_3 C10_3 H10_3 119.1 . . ?
C10_3 C11_3 C6_3 117.62(15) . . ?
C10_3 C11_3 C14_3 120.01(15) . . ?
C6_3 C11_3 C14_3 122.34(15) . . ?
C7_3 C12_3 H12A_3 109.5 . . ?
C7_3 C12_3 H12B_3 109.5 . . ?
H12A_3 C12_3 H12B_3 109.5 . . ?
C7_3 C12_3 H12C_3 109.5 . . ?
H12A_3 C12_3 H12C_3 109.5 . . ?
H12B_3 C12_3 H12C_3 109.5 . . ?
C9_3 C13_3 H13A_3 109.5 . . ?
C9_3 C13_3 H13B_3 109.5 . . ?
H13A_3 C13_3 H13B_3 109.5 . . ?
C9_3 C13_3 H13C_3 109.5 . . ?
H13A_3 C13_3 H13C_3 109.5 . . ?
H13B_3 C13_3 H13C_3 109.5 . . ?
C11_3 C14_3 H14A_3 109.5 . . ?
C11_3 C14_3 H14B_3 109.5 . . ?
H14A_3 C14_3 H14B_3 109.5 . . ?
C11_3 C14_3 H14C_3 109.5 . . ?
H14A_3 C14_3 H14C_3 109.5 . . ?
H14B_3 C14_3 H14C_3 109.5 . . ?
C20_3 C15_3 C16_3 122.90(15) . . ?
C20_3 C15_3 N5_3 119.53(14) . . ?
C16_3 C15_3 N5_3 117.57(14) . . ?
C17_3 C16_3 C15_3 117.65(15) . . ?
C17_3 C16_3 C21_3 121.20(15) . . ?
C15_3 C16_3 C21_3 121.16(15) . . ?
C16_3 C17_3 C18_3 121.40(16) . . ?
C16_3 C17_3 H17_3 119.3 . . ?
C18_3 C17_3 H17_3 119.3 . . ?
C19_3 C18_3 C17_3 118.55(15) . . ?
C19_3 C18_3 C22_3 120.83(16) . . ?
C17_3 C18_3 C22_3 120.63(17) . . ?
C18_3 C19_3 C20_3 122.32(15) . . ?
C18_3 C19_3 H19_3 118.8 . . ?
C20_3 C19_3 H19_3 118.8 . . ?
C19_3 C20_3 C15_3 117.04(15) . . ?
C19_3 C20_3 C23_3 120.20(15) . . ?
C15_3 C20_3 C23_3 122.75(15) . . ?
C16_3 C21_3 H21A_3 109.5 . . ?
C16_3 C21_3 H21B_3 109.5 . . ?
H21A_3 C21_3 H21B_3 109.5 . . ?
C16_3 C21_3 H21C_3 109.5 . . ?
H21A_3 C21_3 H21C_3 109.5 . . ?
H21B_3 C21_3 H21C_3 109.5 . . ?
C18_3 C22_3 H22A_3 109.5 . . ?
C18_3 C22_3 H22B_3 109.5 . . ?
H22A_3 C22_3 H22B_3 109.5 . . ?
C18_3 C22_3 H22C_3 109.5 . . ?
H22A_3 C22_3 H22C_3 109.5 . . ?
H22B_3 C22_3 H22C_3 109.5 . . ?
C20_3 C23_3 H23A_3 109.5 . . ?
C20_3 C23_3 H23B_3 109.5 . . ?
H23A_3 C23_3 H23B_3 109.5 . . ?
C20_3 C23_3 H23C_3 109.5 . . ?
H23A_3 C23_3 H23C_3 109.5 . . ?
H23B_3 C23_3 H23C_3 109.5 . . ?
C4_4 B1_4 C6_4 110.17(15) . . ?
C4_4 B1_4 C2_4 108.44(15) . . ?
C6_4 B1_4 C2_4 112.98(15) . . ?
C4_4 B1_4 H1_4 109.9(12) . . ?
C6_4 B1_4 H1_4 107.7(12) . . ?
C2_4 B1_4 H1_4 107.6(12) . . ?
N3_4 C2_4 B1_4 174.08(17) . . ?
C2_4 N3_4 Ni1_1 173.62(13) . . ?
N5_4 C4_4 B1_4 177.4(2) . . ?
N7_4 C6_4 B1_4 175.68(18) . . ?
N1_51 C2_51 C3_51 173.2(10) . . ?
C2_51 C3_51 H3A_51 109.5 . . ?
C2_51 C3_51 H3B_51 109.5 . . ?
H3A_51 C3_51 H3B_51 109.5 . . ?
C2_51 C3_51 H3C_51 109.5 . . ?
H3A_51 C3_51 H3C_51 109.5 . . ?
H3B_51 C3_51 H3C_51 109.5 . . ?
N1_52 C2_52 C3_52 177.3(7) . . ?
C2_52 C3_52 H3A_52 109.5 . . ?
C2_52 C3_52 H3B_52 109.5 . . ?
H3A_52 C3_52 H3B_52 109.5 . . ?
C2_52 C3_52 H3C_52 109.5 . . ?
H3A_52 C3_52 H3C_52 109.5 . . ?
H3B_52 C3_52 H3C_52 109.5 . . ?
N1_61 C2_61 C3_61 178.8(5) . . ?
C2_61 C3_61 H3A_61 109.5 . . ?
C2_61 C3_61 H3B_61 109.5 . . ?
H3A_61 C3_61 H3B_61 109.5 . . ?
C2_61 C3_61 H3C_61 109.5 . . ?
H3A_61 C3_61 H3C_61 109.5 . . ?
H3B_61 C3_61 H3C_61 109.5 . . ?

loop_
_geom_bond_atom_site_label_1
_geom_bond_atom_site_label_2
_geom_bond_distance
_geom_bond_site_symmetry_2
_geom_bond_publ_flag
Ni1_1 N3_4 1.8625(14) . ?
Ni1_1 C1_2 1.9293(15) . ?
Ni1_1 C1_3 1.9334(15) . ?
Ni1_1 F2_1 2.1499(5) . ?
C1_2 N2_2 1.3541(19) . ?
C1_2 N5_2 1.355(2) . ?
N2_2 C3_2 1.390(2) . ?
N2_2 C6_2 1.445(2) . ?
C3_2 C4_2 1.343(2) . ?
C3_2 H3_2 0.9500 . ?
C4_2 N5_2 1.388(2) . ?
C4_2 H4_2 0.9500 . ?
N5_2 C15_2 1.442(2) . ?
C6_2 C7_2 1.398(2) . ?
C6_2 C11_2 1.402(2) . ?
C7_2 C8_2 1.393(2) . ?
C7_2 C12_2 1.505(2) . ?
C8_2 C9_2 1.394(2) . ?
C8_2 H8_2 0.9500 . ?
C9_2 C10_2 1.385(3) . ?
C9_2 C13_2 1.512(2) . ?
C10_2 C11_2 1.398(2) . ?
C10_2 H10_2 0.9500 . ?
C11_2 C14_2 1.507(2) . ?
C12_2 H12A_2 0.9800 . ?
C12_2 H12B_2 0.9800 . ?
C12_2 H12C_2 0.9800 . ?
C13_2 H13A_2 0.9800 . ?
C13_2 H13B_2 0.9800 . ?
C13_2 H13C_2 0.9800 . ?
C14_2 H14A_2 0.9800 . ?
C14_2 H14B_2 0.9800 . ?
C14_2 H14C_2 0.9800 . ?
C15_2 C16_2 1.393(2) . ?
C15_2 C20_2 1.403(2) . ?
C16_2 C17_2 1.398(2) . ?
C16_2 C21_2 1.507(2) . ?
C17_2 C18_2 1.389(2) . ?
C17_2 H17_2 0.9500 . ?
C18_2 C19_2 1.396(2) . ?
C18_2 C22_2 1.510(2) . ?
C19_2 C20_2 1.388(2) . ?
C19_2 H19_2 0.9500 . ?
C20_2 C23_2 1.507(2) . ?
C21_2 H21A_2 0.9800 . ?
C21_2 H21B_2 0.9800 . ?
C21_2 H21C_2 0.9800 . ?
C22_2 H22A_2 0.9800 . ?
C22_2 H22B_2 0.9800 . ?
C22_2 H22C_2 0.9800 . ?
C23_2 H23A_2 0.9800 . ?
C23_2 H23B_2 0.9800 . ?
C23_2 H23C_2 0.9800 . ?
C1_3 N2_3 1.3525(19) . ?
C1_3 N5_3 1.354(2) . ?
N2_3 C3_3 1.389(2) . ?
N2_3 C6_3 1.4419(19) . ?
C3_3 C4_3 1.344(2) . ?
C3_3 H3_3 0.9500 . ?
C4_3 N5_3 1.391(2) . ?
C4_3 H4_3 0.9500 . ?
N5_3 C15_3 1.441(2) . ?
C6_3 C11_3 1.398(2) . ?
C6_3 C7_3 1.401(2) . ?
C7_3 C8_3 1.393(2) . ?
C7_3 C12_3 1.510(2) . ?
C8_3 C9_3 1.399(2) . ?
C8_3 H8_3 0.9500 . ?
C9_3 C10_3 1.388(2) . ?
C9_3 C13_3 1.511(2) . ?
C10_3 C11_3 1.397(2) . ?
C10_3 H10_3 0.9500 . ?
C11_3 C14_3 1.508(2) . ?
C12_3 H12A_3 0.9800 . ?
C12_3 H12B_3 0.9800 . ?
C12_3 H12C_3 0.9800 . ?
C13_3 H13A_3 0.9800 . ?
C13_3 H13B_3 0.9800 . ?
C13_3 H13C_3 0.9800 . ?
C14_3 H14A_3 0.9800 . ?
C14_3 H14B_3 0.9800 . ?
C14_3 H14C_3 0.9800 . ?
C15_3 C20_3 1.393(2) . ?
C15_3 C16_3 1.399(2) . ?
C16_3 C17_3 1.390(2) . ?
C16_3 C21_3 1.507(2) . ?
C17_3 C18_3 1.399(3) . ?
C17_3 H17_3 0.9500 . ?
C18_3 C19_3 1.389(3) . ?
C18_3 C22_3 1.506(2) . ?
C19_3 C20_3 1.392(2) . ?
C19_3 H19_3 0.9500 . ?
C20_3 C23_3 1.505(2) . ?
C21_3 H21A_3 0.9800 . ?
C21_3 H21B_3 0.9800 . ?
C21_3 H21C_3 0.9800 . ?
C22_3 H22A_3 0.9800 . ?
C22_3 H22B_3 0.9800 . ?
C22_3 H22C_3 0.9800 . ?
C23_3 H23A_3 0.9800 . ?
C23_3 H23B_3 0.9800 . ?
C23_3 H23C_3 0.9800 . ?
B1_4 C4_4 1.585(3) . ?
B1_4 C6_4 1.590(3) . ?
B1_4 C2_4 1.598(2) . ?
B1_4 H1_4 1.11(2) . ?
C2_4 N3_4 1.143(2) . ?
C4_4 N5_4 1.141(3) . ?
C6_4 N7_4 1.145(2) . ?
N1_51 C2_51 1.136(4) . ?
C2_51 C3_51 1.452(4) . ?
C3_51 H3A_51 0.9800 . ?
C3_51 H3B_51 0.9800 . ?
C3_51 H3C_51 0.9800 . ?
N1_52 C2_52 1.136(4) . ?
C2_52 C3_52 1.451(4) . ?
C3_52 H3A_52 0.9800 . ?
C3_52 H3B_52 0.9800 . ?
C3_52 H3C_52 0.9800 . ?
N1_61 C2_61 1.136(4) . ?
C2_61 C3_61 1.451(4) . ?
C3_61 H3A_61 0.9800 . ?
C3_61 H3B_61 0.9800 . ?
C3_61 H3C_61 0.9800 . ?
